data_2101014
loop_
_publ_author_name
'Miehe, G.'
'Vogt, T.'
'Fuess, H.'
'M\"uller, U.'

_publ_section_title
;
 A study of disorder in the SiO~2~ host lattice of dodecasil 1H using
 synchrotron radiation
;
_journal_issue 4
_journal_name_full 'Acta Crystallographica Section B'
_journal_page_first 745
_journal_page_last 754
_journal_paper_doi 10.1107/S0108768193001326
_journal_volume 49
_journal_year 1993
_chemical_formula_sum 'C10 H18 N O7 Si4'
_symmetry_cell_setting hexagonal
_symmetry_space_group_name_Hall '-P 6 2'
_symmetry_space_group_name_H-M 'P 6/m m m'
_cell_angle_alpha 90
_cell_angle_beta 90
_cell_angle_gamma 120
_cell_formula_units_Z 12
_cell_length_a 13.826(3)
_cell_length_b 13.826(3)
_cell_length_c 11.186(3)
_cell_volume 2138.3(9)
_diffrn_radiation_type Synchrotron
_diffrn_radiation_wavelength 0.78914
_exptl_crystal_density_diffrn 2.043
_exptl_crystal_F_000 1154
_cod_data_source_file sh0023.cif
_cod_data_source_block sh0023a
_cod_depositor_comments
;
 Correcting the _cell_angle_gamma data item value by changing it from
 90 to 120 after consulting the original publication.

 Antanas Vaitkus,
 2017-11-17
;
_cod_original_cell_volume 1841.0(10)
_cod_original_formula_sum 'C10 H18 N1 O7 Si4'
_cod_database_code 2101014

loop_
_atom_site_label
_atom_site_fract_x
_atom_site_fract_y
_atom_site_fract_z
_atom_site_U_iso_or_equiv
Si(1) .41830(4) .20915(2) .22520(4) .0194(2)
Si(2) .38754(4) .0 .36188(4) .0185(3)
Si(3) .26248(6) .13124(3) .0 .0215(3)
Si(4) .66667 .33333 .13871(8) .0196(4)
O(1,1) .4290(10) .1150(10) .294(2) .038(5)
O(1,2) .3747(7) .0885(5) .2837(7) .031(2)
O(1,3) .3972(9) .1162(6) .3222(5) .o39(2)
O(2,1) .5492(7) .264(2) .2074(6) .036(4)
O(2,2) .5395(6) .2510(10) .1653(6) .045(3)
O(3,1) .3620(10) .1809(6) .09540(10) .032(5)
O(3,2) .3342(4) .1482(5) .1187(3) .040(2)
O(4,1) .387(2) .029(2) .5 .031(4)
O(4,2) .3591(8) .0 .5 .030(4)
O(5,1) .1920(10) .0 .023(2) .042(4)
O(5,2) .175(2) .0 .0 .035(5)
O(6) .9776(4) .4888(2) .3411(2) .043(3)
O(7) .6342(5) .3171(3) .0 .048(4)
N(2) .5 .0 .0 .248(7)
N(3,1) .636(3) .318(2) .5 .265(8)
N(3,2) .697(3) .349(2) .453(2) .265(8)
C(1) .101(2) .117(2) .597(3) .110(8)
C(2) .1380(10) .051(2) .516(2) ?
C(3) .1010(10) .057(3) .387(2) ?
C(4) -.028(2) .000(2) .384(2) ?
C(5) -.027(2) .062(2) .595(2) ?
C(6) -.067(2) .063(3) .467(2) ?
C(7) -.080(2) -.059(2) .640(2) ?
C(8) .084(3) -.0972(2) .559(2) ?
C(9) -.045(2) -.126(2) .557(2) ?
C(10) -.079(2) -.122(2) .426(2) ?
N(1) -.064(2) .002(3) .2610(10) .180(9)
H(1,1) .129(2) .117(2) .687(3) ?
H(1,2) .138(2) .202(2) .565(3) ?
H(2) .2270(10) .085(2) .518(2) ?
H(3,1) .1370(10) .144(3) .362(2) ?
H(3,2) .1290(10) .016(3) .327(2) ?
H(5) -.052(2) .109(2) .653(2) ?
H(6,1) -.032(2) .149(3) .437(2) ?
H(6,2) -.157(2) .022(3) .466(2) ?
H(7,1) -.051(2) -.060(2) .730(2) ?
H(7,2) -.170(2) -.098(2) .641(2) ?
H(8,1) .109(3) -.118(2) .501(3) ?
H(8,2) .111(3) -.073(2) .649(3) ?
H(9) -.086(2) -.2110(10) .587(2) ?
H(10,1) -.169(2) -.163(2) .421(2) ?
H(10,2) -.049(2) -.165(2) .370(2) ?
H(N,1) -.154(2) -.038(3) .2570(10) ?
H(N,2) -.036(2) -.042(3) .2030(10) ?
H(N,3) -.028(2) .088(3) .2310(10) ?

loop_
_geom_angle_atom_site_label_1
_geom_angle_atom_site_label_2
_geom_angle_atom_site_label_3
_geom_angle
Si(2) O(1,1) Si(1) 156.6(6)
Si(2) O(1,2) Si(1) 154.2(5)
Si(1) O(1,3) Si(2) 152.3(4)
Si(1) O(2,1) Si(4) 156.0(7)
Si(4) O(2,2) Si(1) 157.0(7)
Si(3) O(3,1) Si(1) 156.9(8)
Si(1) O(3,2) Si(3) 159.8(4)
Si(2) O(4,1) Si(2) 150.7(11)
Si(2) O(4,2) Si(2) 151.4(8)
Si(3) O(5,1) Si(3) 160.4(12)
Si(3) O(5,2) Si(3) 158.4(17)
Si(2) O(6) Si(2) 154.3(2)
Si(4) O(7) Si(4) 151.8(3)

loop_
_geom_bond_atom_site_label_1
_geom_bond_atom_site_label_2
_geom_bond_distance
Si(1) O(3,2) 1.581(4)
Si(1) O(2,1) 1.587(16)
Si(1) O(1,1) 1.589(16)
Si(1) O(1,3) 1.594(6)
Si(1) O(1,2) 1.603(6)
Si(1) O(3,1) 1.603(13)
Si(2) O(1,1) 1.583(16)
Si(2) O(1,2) 1.585(6)
Si(2) O(4,2) 1.594(3)
Si(2) O(6) 1.595(4)
Si(2) O(4,1) 1.597(4)
Si(2) O(1,3) 1.606(7)
Si(3) O(5,1) 1.595(15)
Si(3) O(3,1) 1.597(12)
Si(3) O(5,2) 1.60(2)
Si(3) O(3,2) 1.603(4)
Si(4) O(2,2) 1.573(10)
Si(4) O(7) 1.600(2)
Si(4) O(2,1) 1.61(2)
O(1,1) O(1,3) 0.559(14)
O(1,1) O(1,2) 0.667(12)
O(1,2) O(1,3) 0.556(10)
O(1,3) O(1,1) 0.559(14)
O(2,1) O(2,1) 0.31(3)
O(2,1) O(2,2) 0.496(13)
O(2,1) O(2,2) 0.634(16)
O(2,2) O(2,2) 0.512(15)
O(3,1) O(3,2) 0.495(11)
O(3,2) O(3,2) 0.521(8)
O(4,1) O(4,2) 0.391(18)
O(4,1) O(4,1) 0.69(3)
O(5,1) O(5,2) 0.35(2)
O(6) O(6) 0.537(5)
O(7) O(7) 0.674(7)
